data_4331799
loop_
_publ_author_name
'Moya-Cabrera, M\'onica'
'Jancik, Vojtech'
'Castro, Rafael A.'
'Herbst-Irmer, Regine'
'Roesky, Herbert W.'

_publ_section_title
;
 Unusual In2N4Cores in Complexes Containing Triazole-Based
 Chalcogen&#x2212;Phosphoranyl Ligands
;
_journal_issue 13
_journal_name_full 'Inorganic Chemistry'
_journal_page_first 5167
_journal_page_last 5171
_journal_paper_doi 10.1021/ic051567p
_journal_volume 45
_journal_year 2006
_chemical_formula_sum 'C64 H68 In2 N6 O4 P4 Se2'
_chemical_formula_weight 1496.68
_chemical_name_systematic
;

 ?

;
_space_group_IT_number 2
_symmetry_cell_setting triclinic
_symmetry_space_group_name_Hall '-P 1'
_symmetry_space_group_name_H-M 'P -1'
_atom_sites_solution_hydrogens geom
_atom_sites_solution_primary direct
_atom_sites_solution_secondary difmap
_audit_creation_method SHELXL-97
_cell_angle_alpha 74.98(3)
_cell_angle_beta 79.71(3)
_cell_angle_gamma 72.69(3)
_cell_formula_units_Z 1
_cell_length_a 8.266(2)
_cell_length_b 12.569(3)
_cell_length_c 16.847(3)
_cell_measurement_reflns_used 4225
_cell_measurement_temperature 100(2)
_cell_measurement_theta_max 57.81
_cell_measurement_theta_min 2.73
_cell_volume 1604.1(7)
_computing_cell_refinement 'Bruker AXS SAINT (v 7.01A, Bruker 2003)'
_computing_data_collection 'Proteum (v 1.40, Bruker 2002)'
_computing_data_reduction 'Bruker AXS SAINT (v 7.01A, Bruker 2003)'
_computing_molecular_graphics 'Bruker AXS SHELXTL (v 6.12)'
_computing_publication_material 'SHELXL-97 (Sheldrick, 1997)'
_computing_structure_refinement 'SHELXL-97 (Sheldrick, 1997)'
_computing_structure_solution 'SHELXS-97 (Sheldrick, 1990)'
_diffrn_ambient_temperature 100(2)
_diffrn_detector_area_resol_mean 5.602
_diffrn_measured_fraction_theta_full 0.952
_diffrn_measured_fraction_theta_max 0.952
_diffrn_measurement_device_type 'Bruker three circle diffractometer'
_diffrn_measurement_method 'phi and omega scan'
_diffrn_radiation_monochromator 'mirror system'
_diffrn_radiation_source 'rotating anode'
_diffrn_radiation_type CuK\a
_diffrn_radiation_wavelength 1.54178
_diffrn_reflns_av_R_equivalents 0.0350
_diffrn_reflns_av_sigmaI/netI 0.0368
_diffrn_reflns_limit_h_max 8
_diffrn_reflns_limit_h_min -8
_diffrn_reflns_limit_k_max 13
_diffrn_reflns_limit_k_min -13
_diffrn_reflns_limit_l_max 18
_diffrn_reflns_limit_l_min -18
_diffrn_reflns_number 12903
_diffrn_reflns_theta_full 57.81
_diffrn_reflns_theta_max 57.81
_diffrn_reflns_theta_min 2.73
_diffrn_standards_decay_% 0
_diffrn_standards_interval_count 0
_diffrn_standards_interval_time 0
_diffrn_standards_number 0
_exptl_absorpt_coefficient_mu 8.389
_exptl_absorpt_correction_T_max 0.8502
_exptl_absorpt_correction_T_min 0.3659
_exptl_absorpt_correction_type multi-scan
_exptl_crystal_colour colorless
_exptl_crystal_density_diffrn 1.549
_exptl_crystal_density_method 'not measured'
_exptl_crystal_description needle
_exptl_crystal_F_000 752
_exptl_crystal_size_max 0.15
_exptl_crystal_size_mid 0.04
_exptl_crystal_size_min 0.02
_refine_diff_density_max 1.594
_refine_diff_density_min -0.486
_refine_diff_density_rms 0.085
_refine_ls_extinction_method none
_refine_ls_goodness_of_fit_ref 1.046
_refine_ls_hydrogen_treatment constr
_refine_ls_matrix_type full
_refine_ls_number_parameters 372
_refine_ls_number_reflns 4224
_refine_ls_number_restraints 0
_refine_ls_restrained_S_all 1.046
_refine_ls_R_factor_all 0.0422
_refine_ls_R_factor_gt 0.0320
_refine_ls_shift/su_max 0.001
_refine_ls_shift/su_mean 0.000
_refine_ls_structure_factor_coef Fsqd
_refine_ls_weighting_details 'calc w=1/[\s^2^(Fo^2^)+(0.0323P)^2^+3.8302P] where P=(Fo^2^+2Fc^2^)/3'
_refine_ls_weighting_scheme calc
_refine_ls_wR_factor_gt 0.0701
_refine_ls_wR_factor_ref 0.0737
_reflns_number_gt 3630
_reflns_number_total 4224
_reflns_threshold_expression >2sigma(I)
_cod_data_source_file ic051567psup3.cif
_cod_data_source_block compound5
_cod_depositor_comments
;
The following automatic conversions were performed:

'_symmetry_cell_setting' value 'Triclinic' changed to 'triclinic'
according to /home/saulius/struct/CIF-dictionaries/cif_core.dic
dictionary named 'cif_core.dic' version 2.4.2 from 2011-04-26.

Automatic conversion script
Id: cif_fix_values 1891 2012-01-12 08:04:46Z andrius 
;
_cod_original_cell_volume 1604(1)
_cod_original_sg_symbol_H-M P-1
_cod_database_code 4331799

loop_
_symmetry_equiv_pos_as_xyz
'x, y, z'
'-x, -y, -z'

loop_
_atom_site_label
_atom_site_type_symbol
_atom_site_fract_x
_atom_site_fract_y
_atom_site_fract_z
_atom_site_U_iso_or_equiv
_atom_site_adp_type
_atom_site_occupancy
_atom_site_symmetry_multiplicity
_atom_site_calc_flag
_atom_site_refinement_flags
Se1 Se 0.16268(7) 0.88954(5) 0.16577(3) 0.02510(15) Uani 1 1 d .
In1 In 0.69511(4) 0.41760(3) 0.391291(18) 0.01251(11) Uani 1 1 d .
P1 P 0.52502(14) 0.61045(10) 0.22769(7) 0.0130(3) Uani 1 1 d .
N1 N 0.4751(5) 0.5820(3) 0.3916(2) 0.0133(8) Uani 1 1 d .
O1 O 0.6806(4) 0.5147(3) 0.25317(18) 0.0200(7) Uani 1 1 d .
C1 C 0.4177(6) 0.6560(4) 0.3213(3) 0.0139(10) Uani 1 1 d .
P2 P 0.14775(14) 0.87526(9) 0.29311(7) 0.0126(3) Uani 1 1 d .
N2 N 0.3881(5) 0.6266(3) 0.4561(2) 0.0124(8) Uani 1 1 d .
O2 O 0.3174(5) 0.7752(4) -0.0671(2) 0.0390(10) Uani 1 1 d .
C2 C 0.2906(5) 0.7468(4) 0.3467(3) 0.0114(10) Uani 1 1 d .
N3 N 0.2758(5) 0.7257(3) 0.4309(2) 0.0131(8) Uani 1 1 d .
C3 C 0.3828(6) 0.5598(4) 0.1859(3) 0.0160(10) Uani 1 1 d .
C4 C 0.4548(6) 0.4915(4) 0.1284(3) 0.0240(11) Uani 1 1 d .
H4A H 0.5738 0.4756 0.1111 0.029 Uiso 1 1 calc R
C5 C 0.3519(7) 0.4468(5) 0.0965(3) 0.0310(13) Uani 1 1 d .
H5A H 0.4007 0.4011 0.0569 0.037 Uiso 1 1 calc R
C6 C 0.1783(7) 0.4687(4) 0.1221(3) 0.0294(13) Uani 1 1 d .
H6A H 0.1085 0.4379 0.1002 0.035 Uiso 1 1 calc R
C7 C 0.1074(7) 0.5350(5) 0.1793(3) 0.0278(12) Uani 1 1 d .
H7A H -0.0113 0.5493 0.1972 0.033 Uiso 1 1 calc R
C8 C 0.2081(6) 0.5813(4) 0.2112(3) 0.0226(11) Uani 1 1 d .
H8A H 0.1580 0.6277 0.2503 0.027 Uiso 1 1 calc R
C9 C 0.5872(6) 0.7276(4) 0.1559(3) 0.0146(10) Uani 1 1 d .
C10 C 0.6737(6) 0.7886(4) 0.1836(3) 0.0259(12) Uani 1 1 d .
H10A H 0.6949 0.7691 0.2398 0.031 Uiso 1 1 calc R
C11 C 0.7289(7) 0.8776(5) 0.1290(3) 0.0318(13) Uani 1 1 d .
H11A H 0.7876 0.9189 0.1482 0.038 Uiso 1 1 calc R
C12 C 0.6990(7) 0.9063(5) 0.0473(4) 0.0331(13) Uani 1 1 d .
H12A H 0.7361 0.9678 0.0103 0.040 Uiso 1 1 calc R
C13 C 0.6150(6) 0.8458(4) 0.0191(3) 0.0263(12) Uani 1 1 d .
H13A H 0.5965 0.8651 -0.0375 0.032 Uiso 1 1 calc R
C14 C 0.5577(6) 0.7574(4) 0.0727(3) 0.0188(11) Uani 1 1 d .
H14A H 0.4984 0.7169 0.0530 0.023 Uiso 1 1 calc R
C15 C 0.1889(6) 0.9965(4) 0.3187(3) 0.0169(10) Uani 1 1 d .
C16 C 0.2465(6) 1.0776(4) 0.2567(3) 0.0254(12) Uani 1 1 d .
H16A H 0.2755 1.0666 0.2017 0.030 Uiso 1 1 calc R
C17 C 0.2621(7) 1.1772(4) 0.2761(4) 0.0372(15) Uani 1 1 d .
H17A H 0.3011 1.2332 0.2337 0.045 Uiso 1 1 calc R
C18 C 0.2212(7) 1.1931(5) 0.3552(4) 0.0353(14) Uani 1 1 d .
H18A H 0.2305 1.2606 0.3673 0.042 Uiso 1 1 calc R
C19 C 0.1665(6) 1.1116(5) 0.4177(4) 0.0308(13) Uani 1 1 d .
H19A H 0.1400 1.1225 0.4728 0.037 Uiso 1 1 calc R
C20 C 0.1504(6) 1.0133(4) 0.3996(3) 0.0221(11) Uani 1 1 d .
H20A H 0.1130 0.9573 0.4426 0.027 Uiso 1 1 calc R
C21 C -0.0625(6) 0.8697(4) 0.3467(3) 0.0138(10) Uani 1 1 d .
C22 C -0.1927(6) 0.9721(4) 0.3442(3) 0.0192(11) Uani 1 1 d .
H22A H -0.1674 1.0430 0.3186 0.023 Uiso 1 1 calc R
C23 C -0.3571(6) 0.9703(4) 0.3785(3) 0.0225(11) Uani 1 1 d .
H23A H -0.4441 1.0400 0.3766 0.027 Uiso 1 1 calc R
C24 C -0.3958(6) 0.8672(4) 0.4159(3) 0.0200(11) Uani 1 1 d .
H24A H -0.5089 0.8663 0.4392 0.024 Uiso 1 1 calc R
C25 C -0.2688(6) 0.7656(4) 0.4190(3) 0.0191(11) Uani 1 1 d .
H25A H -0.2956 0.6953 0.4448 0.023 Uiso 1 1 calc R
C26 C -0.1023(6) 0.7655(4) 0.3849(3) 0.0147(10) Uani 1 1 d .
H26A H -0.0161 0.6955 0.3873 0.018 Uiso 1 1 calc R
C27 C 0.9201(6) 0.4543(4) 0.4108(3) 0.0222(11) Uani 1 1 d .
H27A H 0.9949 0.3846 0.4405 0.033 Uiso 1 1 calc R
H27B H 0.8883 0.5130 0.4435 0.033 Uiso 1 1 calc R
H27C H 0.9802 0.4819 0.3573 0.033 Uiso 1 1 calc R
C28 C 0.6019(7) 0.2824(5) 0.3759(3) 0.0300(13) Uani 1 1 d .
H28A H 0.6806 0.2085 0.3964 0.045 Uiso 1 1 calc R
H28B H 0.5934 0.2911 0.3172 0.045 Uiso 1 1 calc R
H28C H 0.4890 0.2860 0.4071 0.045 Uiso 1 1 calc R
C29 C 0.1523(7) 0.7783(6) -0.0215(4) 0.0444(16) Uani 1 1 d .
H29A H 0.0828 0.8579 -0.0237 0.053 Uiso 1 1 calc R
H29B H 0.1623 0.7382 0.0370 0.053 Uiso 1 1 calc R
C30 C 0.0751(8) 0.7169(6) -0.0654(4) 0.0431(15) Uani 1 1 d .
H30A H -0.0510 0.7415 -0.0573 0.052 Uiso 1 1 calc R
H30B H 0.1135 0.6330 -0.0454 0.052 Uiso 1 1 calc R
C31 C 0.1423(7) 0.7531(5) -0.1557(4) 0.0393(15) Uani 1 1 d .
H31A H 0.0532 0.8125 -0.1866 0.047 Uiso 1 1 calc R
H31B H 0.1824 0.6871 -0.1825 0.047 Uiso 1 1 calc R
C32 C 0.2899(8) 0.8004(5) -0.1516(3) 0.0390(14) Uani 1 1 d .
H32A H 0.3939 0.7642 -0.1845 0.047 Uiso 1 1 calc R
H32B H 0.2613 0.8839 -0.1740 0.047 Uiso 1 1 calc R

loop_
_atom_site_aniso_label
_atom_site_aniso_U_11
_atom_site_aniso_U_22
_atom_site_aniso_U_33
_atom_site_aniso_U_23
_atom_site_aniso_U_13
_atom_site_aniso_U_12
Se1 0.0242(3) 0.0319(3) 0.0152(3) -0.0046(2) -0.0030(2) -0.0014(2)
In1 0.01439(18) 0.01207(18) 0.01113(17) -0.00272(12) -0.00087(12) -0.00374(13)
P1 0.0142(6) 0.0142(6) 0.0090(6) -0.0023(5) -0.0004(5) -0.0021(5)
N1 0.013(2) 0.014(2) 0.013(2) -0.0018(17) -0.0014(16) -0.0057(16)
O1 0.0210(18) 0.0197(18) 0.0155(16) 0.0021(14) -0.0048(14) -0.0035(14)
C1 0.015(2) 0.014(2) 0.013(2) -0.001(2) -0.0039(19) -0.005(2)
P2 0.0120(6) 0.0141(6) 0.0098(6) -0.0001(5) -0.0018(5) -0.0023(5)
N2 0.013(2) 0.016(2) 0.0076(18) -0.0045(16) 0.0010(15) -0.0038(17)
O2 0.035(2) 0.059(3) 0.025(2) -0.0098(18) -0.0077(17) -0.013(2)
C2 0.010(2) 0.013(2) 0.012(2) -0.0021(19) -0.0004(18) -0.0050(19)
N3 0.013(2) 0.012(2) 0.014(2) -0.0019(16) -0.0025(16) -0.0031(17)
C3 0.022(3) 0.015(2) 0.010(2) -0.0005(19) -0.0002(19) -0.006(2)
C4 0.021(3) 0.027(3) 0.024(3) -0.011(2) 0.002(2) -0.005(2)
C5 0.044(4) 0.029(3) 0.026(3) -0.019(2) 0.001(3) -0.011(3)
C6 0.043(4) 0.030(3) 0.023(3) -0.004(2) -0.003(2) -0.022(3)
C7 0.027(3) 0.038(3) 0.024(3) -0.009(2) 0.000(2) -0.017(3)
C8 0.026(3) 0.024(3) 0.020(3) -0.007(2) 0.002(2) -0.011(2)
C9 0.010(2) 0.015(2) 0.015(2) -0.001(2) 0.0003(18) -0.0014(19)
C10 0.025(3) 0.028(3) 0.025(3) -0.002(2) -0.011(2) -0.006(2)
C11 0.029(3) 0.030(3) 0.040(3) -0.001(3) -0.004(3) -0.018(3)
C12 0.025(3) 0.026(3) 0.040(3) 0.007(3) 0.002(3) -0.009(2)
C13 0.023(3) 0.030(3) 0.016(3) 0.003(2) 0.001(2) -0.002(2)
C14 0.019(3) 0.023(3) 0.011(2) 0.000(2) 0.0000(19) -0.005(2)
C15 0.011(2) 0.012(2) 0.024(3) 0.003(2) -0.006(2) -0.0014(19)
C16 0.016(3) 0.024(3) 0.031(3) 0.006(2) -0.004(2) -0.008(2)
C17 0.020(3) 0.019(3) 0.064(4) 0.014(3) -0.012(3) -0.009(2)
C18 0.017(3) 0.021(3) 0.071(5) -0.020(3) -0.008(3) 0.001(2)
C19 0.017(3) 0.032(3) 0.051(4) -0.020(3) -0.003(2) -0.009(2)
C20 0.017(3) 0.020(3) 0.031(3) -0.008(2) -0.003(2) -0.007(2)
C21 0.011(2) 0.018(3) 0.012(2) -0.0022(19) -0.0028(18) -0.004(2)
C22 0.020(3) 0.015(3) 0.021(3) 0.001(2) -0.005(2) -0.004(2)
C23 0.013(3) 0.018(3) 0.031(3) 0.002(2) -0.004(2) -0.001(2)
C24 0.012(3) 0.033(3) 0.017(2) -0.007(2) -0.002(2) -0.006(2)
C25 0.023(3) 0.023(3) 0.016(2) -0.004(2) -0.002(2) -0.013(2)
C26 0.016(3) 0.014(2) 0.016(2) -0.0045(19) -0.0032(19) -0.005(2)
C27 0.021(3) 0.021(3) 0.026(3) -0.006(2) -0.002(2) -0.008(2)
C28 0.042(3) 0.032(3) 0.025(3) -0.011(2) 0.003(2) -0.024(3)
C29 0.031(3) 0.072(5) 0.038(3) -0.034(3) 0.002(3) -0.010(3)
C30 0.035(3) 0.065(4) 0.039(3) -0.023(3) 0.002(3) -0.020(3)
C31 0.033(3) 0.048(4) 0.038(3) -0.012(3) -0.019(3) 0.000(3)
C32 0.055(4) 0.038(3) 0.024(3) 0.001(3) -0.012(3) -0.014(3)

loop_
_atom_type_symbol
_atom_type_description
_atom_type_scat_dispersion_real
_atom_type_scat_dispersion_imag
_atom_type_scat_source
C C 0.0181 0.0091 'International Tables Vol C Tables 4.2.6.8 and 6.1.1.4'
H H 0.0000 0.0000 'International Tables Vol C Tables 4.2.6.8 and 6.1.1.4'
N N 0.0311 0.0180 'International Tables Vol C Tables 4.2.6.8 and 6.1.1.4'
O O 0.0492 0.0322 'International Tables Vol C Tables 4.2.6.8 and 6.1.1.4'
P P 0.2955 0.4335 'International Tables Vol C Tables 4.2.6.8 and 6.1.1.4'
Se Se -0.7943 1.1372 'International Tables Vol C Tables 4.2.6.8 and 6.1.1.4'
In In 0.0822 5.0449 'International Tables Vol C Tables 4.2.6.8 and 6.1.1.4'

loop_
_geom_angle_atom_site_label_1
_geom_angle_atom_site_label_2
_geom_angle_atom_site_label_3
_geom_angle
_geom_angle_site_symmetry_3
C27 In1 C28 142.5(2) .
C27 In1 N1 107.21(16) .
C28 In1 N1 110.26(18) .
C27 In1 O1 98.30(16) .
C28 In1 O1 93.73(16) .
N1 In1 O1 73.82(12) .
C27 In1 N2 90.21(16) 2_666
C28 In1 N2 91.42(16) 2_666
N1 In1 N2 84.70(13) 2_666
O1 In1 N2 158.38(12) 2_666
O1 P1 C9 110.51(19) .
O1 P1 C3 110.8(2) .
C9 P1 C3 111.5(2) .
O1 P1 C1 105.89(19) .
C9 P1 C1 109.2(2) .
C3 P1 C1 108.8(2) .
N2 N1 C1 107.5(3) .
N2 N1 In1 129.0(3) .
C1 N1 In1 123.4(3) .
P1 O1 In1 120.46(18) .
N1 C1 C2 106.5(4) .
N1 C1 P1 113.4(3) .
C2 C1 P1 140.1(3) .
C2 P2 C21 103.9(2) .
C2 P2 C15 107.1(2) .
C21 P2 C15 104.5(2) .
C2 P2 Se1 114.40(15) .
C21 P2 Se1 113.09(14) .
C15 P2 Se1 112.91(16) .
N3 N2 N1 111.2(3) .
N3 N2 In1 102.6(2) 2_666
N1 N2 In1 144.4(3) 2_666
C32 O2 C29 105.3(4) .
N3 C2 C1 107.9(4) .
N3 C2 P2 117.7(3) .
C1 C2 P2 134.3(3) .
N2 N3 C2 106.9(3) .
C8 C3 C4 119.4(4) .
C8 C3 P1 123.1(4) .
C4 C3 P1 117.4(4) .
C5 C4 C3 119.8(5) .
C6 C5 C4 120.4(5) .
C7 C6 C5 119.9(5) .
C6 C7 C8 120.5(5) .
C7 C8 C3 120.0(5) .
C10 C9 C14 119.1(4) .
C10 C9 P1 118.5(3) .
C14 C9 P1 122.4(3) .
C11 C10 C9 120.1(5) .
C12 C11 C10 120.4(5) .
C11 C12 C13 120.0(5) .
C12 C13 C14 120.6(5) .
C13 C14 C9 119.9(5) .
C16 C15 C20 119.3(4) .
C16 C15 P2 119.9(4) .
C20 C15 P2 120.6(3) .
C15 C16 C17 119.4(5) .
C18 C17 C16 120.5(5) .
C17 C18 C19 120.5(5) .
C18 C19 C20 119.7(5) .
C19 C20 C15 120.7(5) .
C22 C21 C26 118.9(4) .
C22 C21 P2 118.9(3) .
C26 C21 P2 121.9(3) .
C23 C22 C21 120.5(4) .
C22 C23 C24 120.3(5) .
C25 C24 C23 119.9(4) .
C24 C25 C26 120.8(4) .
C25 C26 C21 119.6(4) .
O2 C29 C30 103.5(4) .
C29 C30 C31 103.0(5) .
C30 C31 C32 103.9(4) .
O2 C32 C31 107.1(5) .

loop_
_geom_bond_atom_site_label_1
_geom_bond_atom_site_label_2
_geom_bond_distance
_geom_bond_site_symmetry_2
Se1 P2 2.0901(12) .
In1 C27 2.142(5) .
In1 C28 2.152(5) .
In1 N1 2.311(4) .
In1 O1 2.336(3) .
In1 N2 2.499(3) 2_666
P1 O1 1.515(3) .
P1 C9 1.789(4) .
P1 C3 1.805(5) .
P1 C1 1.809(5) .
N1 N2 1.345(5) .
N1 C1 1.363(6) .
C1 C2 1.402(6) .
P2 C2 1.818(4) .
P2 C21 1.822(4) .
P2 C15 1.824(5) .
N2 N3 1.331(5) .
N2 In1 2.499(3) 2_666
O2 C32 1.420(6) .
O2 C29 1.437(7) .
C2 N3 1.365(6) .
C3 C8 1.395(7) .
C3 C4 1.397(7) .
C4 C5 1.389(7) .
C5 C6 1.388(8) .
C6 C7 1.375(8) .
C7 C8 1.390(7) .
C9 C10 1.395(7) .
C9 C14 1.401(6) .
C10 C11 1.387(7) .
C11 C12 1.378(8) .
C12 C13 1.380(8) .
C13 C14 1.384(7) .
C15 C16 1.384(7) .
C15 C20 1.399(7) .
C16 C17 1.418(8) .
C17 C18 1.367(9) .
C18 C19 1.382(8) .
C19 C20 1.394(7) .
C21 C22 1.407(7) .
C21 C26 1.408(6) .
C22 C23 1.384(7) .
C23 C24 1.389(7) .
C24 C25 1.387(7) .
C25 C26 1.393(7) .
C29 C30 1.519(8) .
C30 C31 1.523(9) .
C31 C32 1.526(8) .
